data_7101890
loop_
_publ_author_name
'Redshaw, Carl'
'Gibson, Vernon C.'
'Elsegood, Mark R. J.'
'Clegg, William'

_publ_section_title
;
 New coordination modes at molybdenum for 2-diphenylphosphinoaniline
 derived ligands
;
_journal_coden_ASTM CHCOFS
_journal_issue 19
_journal_name_full
;
 Chemical Communications (Cambridge, United Kingdom)
;
_journal_page_first 1951
_journal_page_last 1953
_journal_paper_doi 10.1039/b700158d
_journal_year 2007
_chemical_formula_sum 'C37 H29.5 Cl3 Mo N2.5 P2'
_chemical_formula_weight 773.36
_space_group_IT_number 14
_symmetry_cell_setting monoclinic
_symmetry_space_group_name_Hall '-P 2ybc'
_symmetry_space_group_name_H-M 'P 1 21/c 1'
_atom_sites_solution_hydrogens geom
_atom_sites_solution_primary heavy
_atom_sites_solution_secondary difmap
_audit_creation_method SHELXL-97
_cell_angle_alpha 90.00
_cell_angle_beta 101.913(2)
_cell_angle_gamma 90.00
_cell_formula_units_Z 4
_cell_length_a 12.3107(8)
_cell_length_b 13.0253(8)
_cell_length_c 21.6485(14)
_cell_measurement_reflns_used 14771
_cell_measurement_temperature 160(2)
_cell_measurement_theta_max 26.37
_cell_measurement_theta_min 1.56
_cell_volume 3396.6(4)
_computing_cell_refinement 'local programs'
_computing_data_collection 'Siemens SMART'
_computing_data_reduction 'Siemens SAINT'
_computing_molecular_graphics 'Siemens SHELXTL'
_computing_publication_material 'SHELXTL and local programs'
_computing_structure_refinement 'Siemens SHELXTL'
_computing_structure_solution 'Siemens SHELXTL'
_diffrn_ambient_temperature 160(2)
_diffrn_measured_fraction_theta_full 0.941
_diffrn_measured_fraction_theta_max 0.926
_diffrn_measurement_device_type 'Siemens SMART 1K CCD diffractometer'
_diffrn_measurement_method '\w rotation with narrow frames'
_diffrn_radiation_monochromator graphite
_diffrn_radiation_source 'fine-focus sealed tube'
_diffrn_radiation_type MoK\a
_diffrn_radiation_wavelength 0.71073
_diffrn_reflns_av_R_equivalents 0.0274
_diffrn_reflns_av_sigmaI/netI 0.0241
_diffrn_reflns_limit_h_max 15
_diffrn_reflns_limit_h_min -11
_diffrn_reflns_limit_k_max 15
_diffrn_reflns_limit_k_min -15
_diffrn_reflns_limit_l_max 26
_diffrn_reflns_limit_l_min -26
_diffrn_reflns_number 17942
_diffrn_reflns_theta_full 26.00
_diffrn_reflns_theta_max 26.35
_diffrn_reflns_theta_min 1.69
_diffrn_standards_decay_% 0
_diffrn_standards_number 0
_exptl_absorpt_coefficient_mu 0.747
_exptl_absorpt_correction_T_max 0.86
_exptl_absorpt_correction_T_min 0.702
_exptl_absorpt_correction_type psi-scan
_exptl_absorpt_process_details '(North et al., 1968)'
_exptl_crystal_colour orange
_exptl_crystal_density_diffrn 1.512
_exptl_crystal_density_method 'not measured'
_exptl_crystal_description block
_exptl_crystal_F_000 1568
_exptl_crystal_size_max 0.50
_exptl_crystal_size_mid 0.42
_exptl_crystal_size_min 0.20
_refine_diff_density_max 0.592
_refine_diff_density_min -0.425
_refine_diff_density_rms 0.056
_refine_ls_extinction_coef 0.00138(11)
_refine_ls_extinction_expression Fc^*^=kFc[1+0.001xFc^2^\l^3^/sin(2\q)]^-1/4^
_refine_ls_extinction_method SHELXL
_refine_ls_goodness_of_fit_ref 1.097
_refine_ls_hydrogen_treatment constr
_refine_ls_matrix_type full
_refine_ls_number_parameters 426
_refine_ls_number_reflns 6718
_refine_ls_number_restraints 0
_refine_ls_restrained_S_all 1.097
_refine_ls_R_factor_all 0.0282
_refine_ls_R_factor_gt 0.0247
_refine_ls_shift/su_max 0.001
_refine_ls_shift/su_mean 0.000
_refine_ls_structure_factor_coef Fsqd
_refine_ls_weighting_details 'w=1/[\s^2^(Fo^2^)+(0.0168P)^2^+3.3211P] where P=(Fo^2^+2Fc^2^)/3'
_refine_ls_weighting_scheme calc
_refine_ls_wR_factor_gt 0.0593
_refine_ls_wR_factor_ref 0.0614
_reflns_number_gt 6211
_reflns_number_total 6718
_reflns_threshold_expression >2sigma(I)
_cod_data_source_file b700158d.txt
_cod_data_source_block 1
_cod_original_sg_symbol_H-M P2(1)/c
_cod_original_formula_sum 'C37 H29.50 Cl3 Mo N2.50 P2'
_cod_database_code 7101890

loop_
_symmetry_equiv_pos_as_xyz
'x, y, z'
'-x, y+1/2, -z+1/2'
'-x, -y, -z'
'x, -y-1/2, z-1/2'

loop_
_atom_site_label
_atom_site_type_symbol
_atom_site_fract_x
_atom_site_fract_y
_atom_site_fract_z
_atom_site_U_iso_or_equiv
_atom_site_adp_type
_atom_site_occupancy
_atom_site_calc_flag
_atom_site_refinement_flags
Mo1 Mo 0.371866(13) 0.788777(11) 0.863006(7) 0.01741(6) Uani 1 d .
Cl1 Cl 0.56960(4) 0.76756(4) 0.88853(3) 0.03202(12) Uani 1 d .
Cl2 Cl 0.37757(4) 0.79800(4) 0.97708(2) 0.02605(11) Uani 1 d .
Cl3 Cl 0.33468(5) 0.60978(4) 0.86376(2) 0.03094(12) Uani 1 d .
N1 N 0.35966(13) 0.81011(12) 0.78253(8) 0.0207(3) Uani 1 d .
C1 C 0.34968(15) 0.87041(15) 0.72899(9) 0.0216(4) Uani 1 d .
C2 C 0.31427(16) 0.83109(17) 0.66822(10) 0.0271(4) Uani 1 d .
H2 H 0.2949 0.7607 0.6621 0.032 Uiso 1 calc R
C3 C 0.30772(18) 0.89620(19) 0.61697(10) 0.0326(5) Uani 1 d .
H3 H 0.2838 0.8701 0.5754 0.039 Uiso 1 calc R
C4 C 0.33574(19) 0.99897(18) 0.62574(10) 0.0332(5) Uani 1 d .
H4 H 0.3314 1.0426 0.5902 0.040 Uiso 1 calc R
C5 C 0.37019(18) 1.03871(17) 0.68614(10) 0.0289(4) Uani 1 d .
H5 H 0.3890 1.1093 0.6918 0.035 Uiso 1 calc R
C6 C 0.37715(16) 0.97486(15) 0.73851(9) 0.0219(4) Uani 1 d .
P1 P 0.42038(4) 1.02417(4) 0.81792(2) 0.01865(10) Uani 1 d .
C7 C 0.37150(16) 1.15420(14) 0.81339(9) 0.0227(4) Uani 1 d .
C8 C 0.26148(17) 1.17393(16) 0.78428(10) 0.0263(4) Uani 1 d .
H8 H 0.2161 1.1202 0.7634 0.032 Uiso 1 calc R
C9 C 0.21859(18) 1.27173(17) 0.78591(11) 0.0323(5) Uani 1 d .
H9 H 0.1435 1.2851 0.7664 0.039 Uiso 1 calc R
C10 C 0.2846(2) 1.34982(17) 0.81572(14) 0.0417(6) Uani 1 d .
H10 H 0.2545 1.4167 0.8171 0.050 Uiso 1 calc R
C11 C 0.3942(2) 1.33162(18) 0.84353(15) 0.0486(7) Uani 1 d .
H11 H 0.4398 1.3863 0.8630 0.058 Uiso 1 calc R
C12 C 0.43791(18) 1.23353(16) 0.84303(12) 0.0353(5) Uani 1 d .
H12 H 0.5130 1.2206 0.8629 0.042 Uiso 1 calc R
C13 C 0.56925(16) 1.02716(14) 0.83651(9) 0.0212(4) Uani 1 d .
C14 C 0.62258(17) 1.03544(16) 0.89945(10) 0.0272(4) Uani 1 d .
H14 H 0.5814 1.0301 0.9319 0.033 Uiso 1 calc R
C15 C 0.73606(18) 1.05155(18) 0.91456(11) 0.0336(5) Uani 1 d .
H15 H 0.7726 1.0597 0.9574 0.040 Uiso 1 calc R
C16 C 0.79644(18) 1.05577(17) 0.86715(12) 0.0345(5) Uani 1 d .
H16 H 0.8745 1.0659 0.8778 0.041 Uiso 1 calc R
C17 C 0.74401(18) 1.04532(18) 0.80459(11) 0.0347(5) Uani 1 d .
H17 H 0.7860 1.0471 0.7724 0.042 Uiso 1 calc R
C18 C 0.62995(17) 1.03215(17) 0.78892(10) 0.0293(4) Uani 1 d .
H18 H 0.5933 1.0266 0.7459 0.035 Uiso 1 calc R
N2 N 0.37012(13) 0.95792(12) 0.86983(7) 0.0195(3) Uani 1 d .
C19 C 0.29240(15) 1.00503(14) 0.90217(8) 0.0191(4) Uani 1 d .
C20 C 0.31783(17) 1.09255(15) 0.93938(9) 0.0239(4) Uani 1 d .
H20 H 0.3906 1.1206 0.9464 0.029 Uiso 1 calc R
C21 C 0.23677(18) 1.13899(16) 0.96626(10) 0.0278(4) Uani 1 d .
H21 H 0.2538 1.2003 0.9900 0.033 Uiso 1 calc R
C22 C 0.13149(18) 1.09678(16) 0.95875(10) 0.0278(4) Uani 1 d .
H22 H 0.0759 1.1301 0.9761 0.033 Uiso 1 calc R
C23 C 0.10800(16) 1.00545(15) 0.92572(9) 0.0231(4) Uani 1 d .
H23 H 0.0375 0.9739 0.9225 0.028 Uiso 1 calc R
C24 C 0.18756(15) 0.95971(14) 0.89717(8) 0.0188(4) Uani 1 d .
P2 P 0.17000(4) 0.83791(4) 0.85609(2) 0.01837(10) Uani 1 d .
C25 C 0.09571(15) 0.86570(16) 0.77582(9) 0.0235(4) Uani 1 d .
C26 C 0.08873(18) 0.78826(19) 0.73068(10) 0.0332(5) Uani 1 d .
H26 H 0.1204 0.7228 0.7424 0.040 Uiso 1 calc R
C27 C 0.0356(2) 0.8067(2) 0.66875(11) 0.0438(6) Uani 1 d .
H27 H 0.0304 0.7536 0.6382 0.053 Uiso 1 calc R
C28 C -0.0099(2) 0.9017(2) 0.65117(11) 0.0462(6) Uani 1 d .
H28 H -0.0459 0.9140 0.6086 0.055 Uiso 1 calc R
C29 C -0.0032(2) 0.9788(2) 0.69521(12) 0.0436(6) Uani 1 d .
H29 H -0.0345 1.0442 0.6830 0.052 Uiso 1 calc R
C30 C 0.04947(18) 0.96106(18) 0.75782(10) 0.0321(5) Uani 1 d .
H30 H 0.0537 1.0144 0.7882 0.039 Uiso 1 calc R
C31 C 0.07203(16) 0.76416(15) 0.89091(9) 0.0237(4) Uani 1 d .
C32 C 0.11027(18) 0.68979(17) 0.93607(11) 0.0326(5) Uani 1 d .
H32 H 0.1874 0.6753 0.9478 0.039 Uiso 1 calc R
C33 C 0.0350(2) 0.6363(2) 0.96418(12) 0.0425(6) Uani 1 d .
H33 H 0.0611 0.5858 0.9954 0.051 Uiso 1 calc R
C34 C -0.0774(2) 0.6567(2) 0.94683(12) 0.0424(6) Uani 1 d .
H34 H -0.1282 0.6203 0.9663 0.051 Uiso 1 calc R
C35 C -0.11610(19) 0.7291(2) 0.90164(12) 0.0380(5) Uani 1 d .
H35 H -0.1935 0.7423 0.8896 0.046 Uiso 1 calc R
C36 C -0.04163(17) 0.78329(17) 0.87345(10) 0.0300(5) Uani 1 d .
H36 H -0.0684 0.8335 0.8422 0.036 Uiso 1 calc R
N3 N 0.7474(4) 0.5640(4) 1.03388(17) 0.0428(10) Uani 0.50 d P
C37 C 0.6559(4) 0.5589(4) 1.0244(2) 0.0384(11) Uani 0.50 d P
C38 C 0.5348(5) 0.5411(7) 1.0083(3) 0.080(3) Uani 0.50 d P
H38A H 0.4961 0.6013 1.0202 0.121 Uiso 0.50 calc PR
H38B H 0.5164 0.4807 1.0311 0.121 Uiso 0.50 calc PR
H38C H 0.5116 0.5293 0.9627 0.121 Uiso 0.50 calc PR

loop_
_atom_site_aniso_label
_atom_site_aniso_U_11
_atom_site_aniso_U_22
_atom_site_aniso_U_33
_atom_site_aniso_U_23
_atom_site_aniso_U_13
_atom_site_aniso_U_12
Mo1 0.01846(9) 0.01528(9) 0.01801(9) -0.00142(6) 0.00264(6) 0.00097(6)
Cl1 0.0202(2) 0.0326(3) 0.0415(3) -0.0066(2) 0.0024(2) 0.00594(19)
Cl2 0.0307(3) 0.0271(2) 0.0191(2) -0.00112(18) 0.00231(19) -0.00023(19)
Cl3 0.0435(3) 0.0162(2) 0.0309(3) -0.00159(19) 0.0025(2) -0.0005(2)
N1 0.0208(8) 0.0190(8) 0.0225(8) -0.0051(6) 0.0053(6) -0.0009(6)
C1 0.0178(9) 0.0278(10) 0.0192(9) 0.0001(8) 0.0042(7) 0.0009(7)
C2 0.0231(10) 0.0327(11) 0.0252(10) -0.0064(8) 0.0043(8) -0.0026(8)
C3 0.0284(11) 0.0494(14) 0.0182(9) -0.0025(9) 0.0009(8) 0.0029(10)
C4 0.0349(12) 0.0425(13) 0.0216(10) 0.0079(9) 0.0041(9) 0.0067(10)
C5 0.0316(11) 0.0292(11) 0.0257(10) 0.0044(9) 0.0056(9) 0.0021(9)
C6 0.0200(9) 0.0261(10) 0.0196(9) 0.0007(8) 0.0045(7) 0.0009(7)
P1 0.0189(2) 0.0173(2) 0.0198(2) 0.00033(18) 0.00422(18) -0.00058(17)
C7 0.0243(10) 0.0181(9) 0.0273(10) 0.0032(8) 0.0090(8) 0.0003(7)
C8 0.0243(10) 0.0255(10) 0.0280(10) 0.0000(8) 0.0029(8) -0.0002(8)
C9 0.0275(11) 0.0304(11) 0.0380(12) 0.0057(9) 0.0042(9) 0.0075(9)
C10 0.0344(12) 0.0201(11) 0.0703(18) 0.0032(11) 0.0105(12) 0.0044(9)
C11 0.0327(12) 0.0206(11) 0.089(2) -0.0068(12) 0.0057(13) -0.0048(9)
C12 0.0217(10) 0.0232(10) 0.0589(15) 0.0011(10) 0.0035(10) -0.0019(8)
C13 0.0215(9) 0.0181(9) 0.0244(9) 0.0008(7) 0.0055(8) 0.0009(7)
C14 0.0277(10) 0.0308(11) 0.0227(10) 0.0024(8) 0.0040(8) 0.0019(8)
C15 0.0293(11) 0.0381(12) 0.0293(11) 0.0038(9) -0.0036(9) 0.0023(9)
C16 0.0200(10) 0.0330(12) 0.0489(14) 0.0048(10) 0.0028(9) 0.0025(9)
C17 0.0257(11) 0.0435(13) 0.0382(12) 0.0007(10) 0.0137(9) -0.0013(9)
C18 0.0273(10) 0.0352(11) 0.0264(10) -0.0013(9) 0.0080(9) -0.0033(9)
N2 0.0221(8) 0.0165(7) 0.0207(8) -0.0002(6) 0.0064(6) -0.0005(6)
C19 0.0219(9) 0.0175(9) 0.0177(8) 0.0013(7) 0.0036(7) 0.0027(7)
C20 0.0276(10) 0.0202(9) 0.0240(10) -0.0019(8) 0.0057(8) -0.0032(8)
C21 0.0366(12) 0.0214(10) 0.0253(10) -0.0059(8) 0.0062(9) 0.0017(8)
C22 0.0302(11) 0.0284(10) 0.0259(10) -0.0017(8) 0.0084(9) 0.0090(8)
C23 0.0201(9) 0.0265(10) 0.0225(9) 0.0010(8) 0.0034(8) 0.0033(8)
C24 0.0201(9) 0.0191(9) 0.0155(8) 0.0005(7) -0.0002(7) 0.0020(7)
P2 0.0170(2) 0.0186(2) 0.0187(2) -0.00093(18) 0.00175(18) -0.00088(17)
C25 0.0160(9) 0.0334(11) 0.0200(9) -0.0006(8) 0.0011(7) -0.0026(8)
C26 0.0238(10) 0.0440(13) 0.0299(11) -0.0088(10) 0.0013(9) 0.0019(9)
C27 0.0301(12) 0.0727(18) 0.0258(11) -0.0163(12) -0.0008(9) -0.0001(12)
C28 0.0339(13) 0.079(2) 0.0229(11) 0.0070(12) -0.0005(10) -0.0017(13)
C29 0.0399(13) 0.0516(15) 0.0348(13) 0.0166(11) -0.0029(11) 0.0022(11)
C30 0.0312(11) 0.0345(12) 0.0282(11) 0.0045(9) 0.0005(9) 0.0009(9)
C31 0.0226(10) 0.0248(10) 0.0242(9) -0.0047(8) 0.0062(8) -0.0060(8)
C32 0.0272(11) 0.0337(12) 0.0362(12) 0.0050(9) 0.0047(9) -0.0064(9)
C33 0.0412(14) 0.0417(13) 0.0457(14) 0.0128(11) 0.0119(11) -0.0098(11)
C34 0.0383(13) 0.0482(15) 0.0449(14) -0.0022(12) 0.0186(11) -0.0183(11)
C35 0.0216(10) 0.0509(14) 0.0432(13) -0.0088(11) 0.0104(10) -0.0056(10)
C36 0.0245(10) 0.0347(11) 0.0309(11) -0.0040(9) 0.0055(9) -0.0031(9)
N3 0.040(2) 0.067(3) 0.0214(18) 0.0128(18) 0.0070(17) -0.013(2)
C37 0.045(3) 0.057(3) 0.0169(19) 0.013(2) 0.0132(19) 0.012(2)
C38 0.037(3) 0.163(9) 0.042(3) 0.039(4) 0.009(3) 0.019(4)

loop_
_atom_type_symbol
_atom_type_description
_atom_type_scat_dispersion_real
_atom_type_scat_dispersion_imag
_atom_type_scat_source
C C 0.0033 0.0016 'International Tables Vol C Tables 4.2.6.8 and 6.1.1.4'
H H 0.0000 0.0000 'International Tables Vol C Tables 4.2.6.8 and 6.1.1.4'
N N 0.0061 0.0033 'International Tables Vol C Tables 4.2.6.8 and 6.1.1.4'
P P 0.1023 0.0942 'International Tables Vol C Tables 4.2.6.8 and 6.1.1.4'
Cl Cl 0.1484 0.1585 'International Tables Vol C Tables 4.2.6.8 and 6.1.1.4'
Mo Mo -1.6832 0.6857 'International Tables Vol C Tables 4.2.6.8 and 6.1.1.4'

loop_
_geom_angle_atom_site_label_1
_geom_angle_atom_site_label_2
_geom_angle_atom_site_label_3
_geom_angle
N1 Mo1 N2 84.70(6)
N1 Mo1 Cl3 100.76(5)
N2 Mo1 Cl3 166.80(4)
N1 Mo1 Cl1 97.06(5)
N2 Mo1 Cl1 97.06(4)
Cl3 Mo1 Cl1 94.19(2)
N1 Mo1 Cl2 167.56(5)
N2 Mo1 Cl2 83.27(4)
Cl3 Mo1 Cl2 90.377(18)
Cl1 Mo1 Cl2 87.538(19)
N1 Mo1 P2 91.12(5)
N2 Mo1 P2 74.32(4)
Cl3 Mo1 P2 93.444(18)
Cl1 Mo1 P2 167.575(18)
Cl2 Mo1 P2 82.625(17)
C1 N1 Mo1 154.61(14)
N1 C1 C2 122.53(18)
N1 C1 C6 116.67(17)
C2 C1 C6 120.80(18)
C3 C2 C1 119.1(2)
C2 C3 C4 120.7(2)
C3 C4 C5 120.5(2)
C4 C5 C6 119.9(2)
C5 C6 C1 119.02(18)
C5 C6 P1 121.16(16)
C1 C6 P1 119.82(14)
N2 P1 C7 111.44(8)
N2 P1 C13 111.78(8)
C7 P1 C13 107.91(9)
N2 P1 C6 112.74(9)
C7 P1 C6 104.70(9)
C13 P1 C6 107.90(9)
C12 C7 C8 119.70(18)
C12 C7 P1 121.21(16)
C8 C7 P1 118.84(15)
C9 C8 C7 119.92(19)
C10 C9 C8 120.1(2)
C9 C10 C11 120.5(2)
C10 C11 C12 120.0(2)
C11 C12 C7 119.8(2)
C14 C13 C18 120.30(18)
C14 C13 P1 118.41(15)
C18 C13 P1 120.94(15)
C15 C14 C13 119.56(19)
C14 C15 C16 120.0(2)
C17 C16 C15 120.5(2)
C16 C17 C18 119.8(2)
C17 C18 C13 119.7(2)
C19 N2 P1 119.63(12)
C19 N2 Mo1 118.42(11)
P1 N2 Mo1 118.03(8)
C20 C19 C24 118.82(17)
C20 C19 N2 122.62(17)
C24 C19 N2 118.54(16)
C21 C20 C19 120.13(19)
C22 C21 C20 120.79(19)
C21 C22 C23 119.40(18)
C22 C23 C24 120.25(18)
C23 C24 C19 120.33(17)
C23 C24 P2 124.65(15)
C19 C24 P2 114.93(13)
C24 P2 C31 106.32(9)
C24 P2 C25 106.23(9)
C31 P2 C25 104.72(9)
C24 P2 Mo1 100.12(6)
C31 P2 Mo1 124.45(7)
C25 P2 Mo1 113.44(6)
C30 C25 C26 119.22(19)
C30 C25 P2 122.72(16)
C26 C25 P2 118.03(16)
C27 C26 C25 120.0(2)
C28 C27 C26 120.4(2)
C29 C28 C27 120.0(2)
C28 C29 C30 120.1(2)
C25 C30 C29 120.1(2)
C32 C31 C36 119.41(19)
C32 C31 P2 120.14(15)
C36 C31 P2 120.43(16)
C31 C32 C33 119.8(2)
C34 C33 C32 120.2(2)
C35 C34 C33 120.4(2)
C34 C35 C36 119.8(2)
C35 C36 C31 120.3(2)
N3 C37 C38 173.6(7)

loop_
_geom_bond_atom_site_label_1
_geom_bond_atom_site_label_2
_geom_bond_distance
Mo1 N1 1.7397(16)
Mo1 N2 2.2085(15)
Mo1 Cl3 2.3768(5)
Mo1 Cl1 2.3984(5)
Mo1 Cl2 2.4589(5)
Mo1 P2 2.5406(5)
N1 C1 1.384(2)
C1 C2 1.395(3)
C1 C6 1.407(3)
C2 C3 1.386(3)
C3 C4 1.386(3)
C4 C5 1.389(3)
C5 C6 1.394(3)
C6 P1 1.8092(19)
P1 N2 1.6362(15)
P1 C7 1.7932(19)
P1 C13 1.794(2)
C7 C12 1.390(3)
C7 C8 1.395(3)
C8 C9 1.382(3)
C9 C10 1.377(3)
C10 C11 1.380(3)
C11 C12 1.387(3)
C13 C14 1.389(3)
C13 C18 1.394(3)
C14 C15 1.383(3)
C15 C16 1.387(3)
C16 C17 1.382(3)
C17 C18 1.386(3)
N2 C19 1.435(2)
C19 C20 1.394(3)
C19 C24 1.403(3)
C20 C21 1.393(3)
C21 C22 1.386(3)
C22 C23 1.387(3)
C23 C24 1.395(3)
C24 P2 1.8097(19)
P2 C31 1.822(2)
P2 C25 1.825(2)
C25 C30 1.388(3)
C25 C26 1.395(3)
C26 C27 1.386(3)
C27 C28 1.379(4)
C28 C29 1.375(4)
C29 C30 1.396(3)
C31 C32 1.388(3)
C31 C36 1.394(3)
C32 C33 1.395(3)
C33 C34 1.383(4)
C34 C35 1.372(4)
C35 C36 1.394(3)
N3 C37 1.105(6)
C37 C38 1.477(7)
